data_7029557
loop_
_publ_author_name
'Guo, Liping'
'Zhu, Xiancui'
'Zhou, Shuangliu'
'Mu, Xiaolong'
'Wei, Yun'
'Wang, Shaowu'
'Feng, Zhijun'
'Zhang, Guangchao'
'Deng, Baojia'

_publ_section_title
;
 Rare-earth alkyl complexes supported by formamidinate ligands: synthesis,
 structure, and catalytic activity for isoprene polymerization.
;
_journal_issue 18
_journal_name_full 'Dalton transactions (Cambridge, England : 2003)'
_journal_page_first 6842
_journal_page_last 6847
_journal_paper_doi 10.1039/c4dt00242c
_journal_volume 43
_journal_year 2014
_chemical_formula_sum 'C58 H89 N4 Nd O Si'
_chemical_formula_weight 1030.66
_chemical_name_systematic
; 
 ? 
;
_space_group_IT_number 14
_symmetry_cell_setting monoclinic
_symmetry_space_group_name_Hall '-P 2yn'
_symmetry_space_group_name_H-M 'P 1 21/n 1'
_atom_sites_solution_hydrogens geom
_atom_sites_solution_primary direct
_atom_sites_solution_secondary difmap
_audit_creation_method SHELXL-97
_cell_angle_alpha 90.00
_cell_angle_beta 92.1740(10)
_cell_angle_gamma 90.00
_cell_formula_units_Z 4
_cell_length_a 13.9414(9)
_cell_length_b 16.8128(12)
_cell_length_c 28.3865(19)
_cell_measurement_reflns_used 8972
_cell_measurement_temperature 293(2)
_cell_measurement_theta_max 21.69
_cell_measurement_theta_min 2.35
_cell_volume 6648.8(8)
_computing_cell_refinement 'Bruker SMART'
_computing_data_collection 'Bruker SMART'
_computing_data_reduction 'Bruker SAINT'
_computing_molecular_graphics 'Bruker SHELXTL'
_computing_publication_material 'Bruker SHELXTL'
_computing_structure_refinement 'SHELXL-97 (Sheldrick, 1997)'
_computing_structure_solution 'SHELXS-97 (Sheldrick, 1990)'
_diffrn_ambient_temperature 293(2)
_diffrn_measured_fraction_theta_full 0.994
_diffrn_measured_fraction_theta_max 0.994
_diffrn_measurement_device_type 'CCD area detector'
_diffrn_measurement_method 'phi and omega scans'
_diffrn_radiation_monochromator graphite
_diffrn_radiation_source 'fine-focus sealed tube'
_diffrn_radiation_type MoK\a
_diffrn_radiation_wavelength 0.71073
_diffrn_reflns_av_R_equivalents 0.0800
_diffrn_reflns_av_unetI/netI 0.0995
_diffrn_reflns_limit_h_max 18
_diffrn_reflns_limit_h_min -18
_diffrn_reflns_limit_k_max 21
_diffrn_reflns_limit_k_min -21
_diffrn_reflns_limit_l_max 36
_diffrn_reflns_limit_l_min -36
_diffrn_reflns_number 57150
_diffrn_reflns_theta_full 27.58
_diffrn_reflns_theta_max 27.58
_diffrn_reflns_theta_min 1.41
_exptl_absorpt_coefficient_mu 0.833
_exptl_absorpt_correction_T_max 0.8578
_exptl_absorpt_correction_T_min 0.8380
_exptl_absorpt_correction_type multi-scan
_exptl_crystal_colour blue
_exptl_crystal_density_diffrn 1.030
_exptl_crystal_density_method 'not measured'
_exptl_crystal_description block
_exptl_crystal_F_000 2188
_exptl_crystal_size_max 0.22
_exptl_crystal_size_mid 0.20
_exptl_crystal_size_min 0.19
_platon_squeeze_details
;
;
_refine_diff_density_max 1.401
_refine_diff_density_min -1.668
_refine_diff_density_rms 0.086
_refine_ls_extinction_method none
_refine_ls_goodness_of_fit_ref 0.944
_refine_ls_hydrogen_treatment mixed
_refine_ls_matrix_type full
_refine_ls_number_parameters 605
_refine_ls_number_reflns 15309
_refine_ls_number_restraints 1283
_refine_ls_restrained_S_all 0.987
_refine_ls_R_factor_all 0.1143
_refine_ls_R_factor_gt 0.0578
_refine_ls_shift/su_max 0.001
_refine_ls_shift/su_mean 0.000
_refine_ls_structure_factor_coef Fsqd
_refine_ls_weighting_details 'calc w=1/[\s^2^(Fo^2^)+(0.0743P)^2^+0.0000P] where P=(Fo^2^+2Fc^2^)/3'
_refine_ls_weighting_scheme calc
_refine_ls_wR_factor_gt 0.1352
_refine_ls_wR_factor_ref 0.1505
_reflns_number_gt 8351
_reflns_number_total 15309
_reflns_threshold_expression >2sigma(I)
_cod_data_source_file c4dt00242c2.cif
_cod_data_source_block complex_6
_cod_depositor_comments
;
The following automatic conversions were performed:

'_symmetry_cell_setting' value 'Monoclinic' changed to 'monoclinic'
according to
/usr/data/users/saulius/crontab/automatic-downloads/rss-feeds/RSC/lib/dictionaries/cif_core.dic
dictionary named 'cif_core.dic' version 2.4.2 from 2011-04-26.

Automatic conversion script
Id: cif_fix_values 2281 2013-09-26 08:29:07Z andrius 
;
_cod_original_sg_symbol_H-M P2(1)/n
_cod_database_code 7029557

loop_
_symmetry_equiv_pos_as_xyz
'x, y, z'
'-x+1/2, y+1/2, -z+1/2'
'-x, -y, -z'
'x-1/2, -y-1/2, z-1/2'

loop_
_atom_site_label
_atom_site_type_symbol
_atom_site_fract_x
_atom_site_fract_y
_atom_site_fract_z
_atom_site_U_iso_or_equiv
_atom_site_adp_type
_atom_site_occupancy
_atom_site_symmetry_multiplicity
_atom_site_calc_flag
_atom_site_refinement_flags
C1 C 0.7962(4) 0.0677(3) 0.1156(2) 0.0551(12) Uani 1 1 d U
C2 C 0.7375(5) 0.0204(4) 0.0859(2) 0.0685(14) Uani 1 1 d U
C3 C 0.7703(5) -0.0573(4) 0.0753(2) 0.0760(15) Uani 1 1 d U
H3 H 0.7328 -0.0902 0.0557 0.091 Uiso 1 1 calc R
C4 C 0.8558(5) -0.0839(4) 0.0934(2) 0.0755(15) Uani 1 1 d U
H4 H 0.8758 -0.1352 0.0864 0.091 Uiso 1 1 calc R
C5 C 0.9124(5) -0.0372(4) 0.1214(2) 0.0699(14) Uani 1 1 d U
H5 H 0.9714 -0.0565 0.1326 0.084 Uiso 1 1 calc R
C6 C 0.8847(4) 0.0391(3) 0.1339(2) 0.0594(13) Uani 1 1 d U
C7 C 0.6416(5) 0.0467(4) 0.0663(2) 0.0743(15) Uani 1 1 d U
H7 H 0.6345 0.1031 0.0741 0.089 Uiso 1 1 calc R
C8 C 0.5610(6) 0.0013(5) 0.0902(3) 0.104(2) Uani 1 1 d U
H8A H 0.5677 -0.0546 0.0844 0.156 Uiso 1 1 calc R
H8B H 0.4999 0.0192 0.0775 0.156 Uiso 1 1 calc R
H8C H 0.5650 0.0111 0.1235 0.156 Uiso 1 1 calc R
C9 C 0.6316(5) 0.0392(4) 0.0130(2) 0.094(2) Uani 1 1 d U
H9A H 0.6757 0.0749 -0.0013 0.142 Uiso 1 1 calc R
H9B H 0.5672 0.0524 0.0027 0.142 Uiso 1 1 calc R
H9C H 0.6457 -0.0144 0.0039 0.142 Uiso 1 1 calc R
C10 C 0.9460(5) 0.0869(4) 0.1670(2) 0.0721(15) Uani 1 1 d U
H10 H 0.9296 0.1430 0.1620 0.086 Uiso 1 1 calc R
C11 C 0.9264(6) 0.0669(5) 0.2185(2) 0.103(2) Uani 1 1 d U
H11A H 0.8610 0.0797 0.2248 0.155 Uiso 1 1 calc R
H11B H 0.9687 0.0972 0.2390 0.155 Uiso 1 1 calc R
H11C H 0.9371 0.0112 0.2239 0.155 Uiso 1 1 calc R
C12 C 1.0543(5) 0.0781(4) 0.1607(3) 0.094(2) Uani 1 1 d U
H12A H 1.0735 0.0245 0.1680 0.141 Uiso 1 1 calc R
H12B H 1.0884 0.1142 0.1815 0.141 Uiso 1 1 calc R
H12C H 1.0688 0.0900 0.1287 0.141 Uiso 1 1 calc R
C13 C 0.7221(4) 0.1598(3) 0.1652(2) 0.0560(11) Uani 1 1 d U
H13 H 0.7107 0.1175 0.1854 0.067 Uiso 1 1 calc R
C14 C 0.6456(5) 0.2452(4) 0.2188(2) 0.0651(12) Uani 1 1 d U
C15 C 0.6920(5) 0.2895(4) 0.2550(2) 0.0722(13) Uani 1 1 d U
C16 C 0.6419(5) 0.3072(4) 0.2949(2) 0.0802(15) Uani 1 1 d U
H16 H 0.6719 0.3357 0.3194 0.096 Uiso 1 1 calc R
C17 C 0.5495(5) 0.2834(4) 0.2987(3) 0.0812(15) Uani 1 1 d U
H17 H 0.5167 0.2972 0.3255 0.097 Uiso 1 1 calc R
C18 C 0.5036(5) 0.2395(4) 0.2642(2) 0.0797(15) Uani 1 1 d U
H18 H 0.4407 0.2227 0.2676 0.096 Uiso 1 1 calc R
C19 C 0.5529(5) 0.2202(4) 0.2233(2) 0.0720(13) Uani 1 1 d U
C20 C 0.7948(5) 0.3138(4) 0.2518(3) 0.0845(16) Uani 1 1 d U
H20 H 0.8141 0.3038 0.2195 0.101 Uiso 1 1 calc R
C21 C 0.8601(7) 0.2667(6) 0.2846(4) 0.144(3) Uani 1 1 d U
H21A H 0.8653 0.2928 0.3146 0.217 Uiso 1 1 calc R
H21B H 0.9225 0.2630 0.2716 0.217 Uiso 1 1 calc R
H21C H 0.8342 0.2143 0.2884 0.217 Uiso 1 1 calc R
C22 C 0.8070(7) 0.3999(5) 0.2614(4) 0.144(3) Uani 1 1 d U
H22A H 0.7825 0.4299 0.2348 0.216 Uiso 1 1 calc R
H22B H 0.8739 0.4116 0.2669 0.216 Uiso 1 1 calc R
H22C H 0.7724 0.4140 0.2888 0.216 Uiso 1 1 calc R
C23 C 0.4969(5) 0.1709(5) 0.1865(3) 0.0844(16) Uani 1 1 d U
H23 H 0.5347 0.1696 0.1581 0.101 Uiso 1 1 calc R
C24 C 0.3976(6) 0.2045(5) 0.1723(3) 0.130(3) Uani 1 1 d U
H24A H 0.3576 0.2041 0.1991 0.195 Uiso 1 1 calc R
H24B H 0.3688 0.1724 0.1476 0.195 Uiso 1 1 calc R
H24C H 0.4044 0.2581 0.1612 0.195 Uiso 1 1 calc R
C25 C 0.4836(6) 0.0852(5) 0.2025(3) 0.105(2) Uani 1 1 d U
H25A H 0.5446 0.0634 0.2126 0.158 Uiso 1 1 calc R
H25B H 0.4569 0.0543 0.1768 0.158 Uiso 1 1 calc R
H25C H 0.4409 0.0840 0.2283 0.158 Uiso 1 1 calc R
C26 C 0.9988(4) 0.2498(3) 0.0710(2) 0.0506(11) Uani 1 1 d U
C27 C 1.0834(4) 0.2695(3) 0.0977(2) 0.0596(13) Uani 1 1 d U
C28 C 1.1667(4) 0.2271(4) 0.0884(2) 0.0670(14) Uani 1 1 d U
H28 H 1.2237 0.2390 0.1050 0.080 Uiso 1 1 calc R
C29 C 1.1657(4) 0.1675(4) 0.0547(2) 0.0709(14) Uani 1 1 d U
H29 H 1.2223 0.1410 0.0484 0.085 Uiso 1 1 calc R
C30 C 1.0837(4) 0.1475(3) 0.0310(2) 0.0610(13) Uani 1 1 d U
H30 H 1.0839 0.1057 0.0096 0.073 Uiso 1 1 calc R
C31 C 0.9978(4) 0.1887(3) 0.0381(2) 0.0532(12) Uani 1 1 d U
C32 C 1.0848(4) 0.3323(4) 0.1368(2) 0.0661(14) Uani 1 1 d U
H32 H 1.0490 0.3779 0.1237 0.079 Uiso 1 1 calc R
C33 C 1.0303(6) 0.3052(4) 0.1790(3) 0.099(2) Uani 1 1 d U
H33A H 0.9698 0.2830 0.1685 0.149 Uiso 1 1 calc R
H33B H 1.0195 0.3498 0.1992 0.149 Uiso 1 1 calc R
H33C H 1.0672 0.2656 0.1961 0.149 Uiso 1 1 calc R
C34 C 1.1825(5) 0.3638(5) 0.1514(3) 0.099(2) Uani 1 1 d U
H34A H 1.2201 0.3220 0.1658 0.148 Uiso 1 1 calc R
H34B H 1.1758 0.4064 0.1736 0.148 Uiso 1 1 calc R
H34C H 1.2139 0.3832 0.1242 0.148 Uiso 1 1 calc R
C35 C 0.9089(4) 0.1702(3) 0.0092(2) 0.0587(13) Uani 1 1 d U
H35 H 0.8536 0.1810 0.0285 0.070 Uiso 1 1 calc R
C36 C 0.9018(5) 0.2259(4) -0.0345(2) 0.0819(19) Uani 1 1 d U
H36A H 0.9046 0.2803 -0.0244 0.123 Uiso 1 1 calc R
H36B H 0.8423 0.2164 -0.0517 0.123 Uiso 1 1 calc R
H36C H 0.9543 0.2152 -0.0545 0.123 Uiso 1 1 calc R
C37 C 0.9022(5) 0.0833(4) -0.0076(2) 0.0798(18) Uani 1 1 d U
H37A H 0.9506 0.0735 -0.0301 0.120 Uiso 1 1 calc R
H37B H 0.8400 0.0738 -0.0221 0.120 Uiso 1 1 calc R
H37C H 0.9119 0.0483 0.0189 0.120 Uiso 1 1 calc R
C38 C 0.9107(4) 0.3691(3) 0.06813(18) 0.0469(10) Uani 1 1 d U
H38 H 0.9615 0.3915 0.0525 0.056 Uiso 1 1 calc R
C39 C 0.8378(4) 0.4949(3) 0.0651(2) 0.0503(11) Uani 1 1 d U
C40 C 0.8255(4) 0.5142(3) 0.0172(2) 0.0556(12) Uani 1 1 d U
C41 C 0.8276(4) 0.5949(3) 0.0042(2) 0.0652(13) Uani 1 1 d U
H41 H 0.8208 0.6088 -0.0274 0.078 Uiso 1 1 calc R
C42 C 0.8396(4) 0.6529(4) 0.0373(2) 0.0725(14) Uani 1 1 d U
H42 H 0.8422 0.7060 0.0282 0.087 Uiso 1 1 calc R
C43 C 0.8478(5) 0.6332(3) 0.0847(2) 0.0733(14) Uani 1 1 d U
H43 H 0.8530 0.6735 0.1071 0.088 Uiso 1 1 calc R
C44 C 0.8485(4) 0.5542(3) 0.0993(2) 0.0628(13) Uani 1 1 d U
C45 C 0.8094(4) 0.4525(3) -0.02122(19) 0.0535(12) Uani 1 1 d U
H45 H 0.8063 0.4005 -0.0058 0.064 Uiso 1 1 calc R
C46 C 0.8916(4) 0.4493(4) -0.0551(2) 0.0691(16) Uani 1 1 d U
H46A H 0.8968 0.4995 -0.0708 0.104 Uiso 1 1 calc R
H46B H 0.8792 0.4082 -0.0780 0.104 Uiso 1 1 calc R
H46C H 0.9505 0.4380 -0.0378 0.104 Uiso 1 1 calc R
C47 C 0.7148(4) 0.4650(4) -0.0480(2) 0.0776(18) Uani 1 1 d U
H47A H 0.6642 0.4695 -0.0261 0.116 Uiso 1 1 calc R
H47B H 0.7022 0.4206 -0.0686 0.116 Uiso 1 1 calc R
H47C H 0.7178 0.5129 -0.0663 0.116 Uiso 1 1 calc R
C48 C 0.8623(5) 0.5323(3) 0.1509(2) 0.0689(14) Uani 1 1 d U
H48 H 0.8410 0.4773 0.1551 0.083 Uiso 1 1 calc R
C49 C 0.9688(5) 0.5378(4) 0.1657(2) 0.094(2) Uani 1 1 d U
H49A H 1.0057 0.5067 0.1446 0.141 Uiso 1 1 calc R
H49B H 0.9784 0.5180 0.1972 0.141 Uiso 1 1 calc R
H49C H 0.9892 0.5923 0.1645 0.141 Uiso 1 1 calc R
C50 C 0.8039(5) 0.5872(4) 0.1835(2) 0.090(2) Uani 1 1 d U
H50A H 0.8142 0.5709 0.2157 0.135 Uiso 1 1 calc R
H50B H 0.7368 0.5833 0.1748 0.135 Uiso 1 1 calc R
H50C H 0.8247 0.6413 0.1800 0.135 Uiso 1 1 calc R
C51 C 0.6111(6) 0.4704(5) 0.1010(3) 0.1085(11) Uani 1 1 d U
H51A H 0.5951 0.4597 0.0680 0.130 Uiso 1 1 calc R
H51B H 0.6678 0.5039 0.1028 0.130 Uiso 1 1 calc R
C52 C 0.5298(6) 0.5107(5) 0.1234(3) 0.1106(11) Uani 1 1 d U
H52A H 0.5513 0.5601 0.1378 0.133 Uiso 1 1 calc R
H52B H 0.4796 0.5227 0.0999 0.133 Uiso 1 1 calc R
C53 C 0.4959(6) 0.4615(5) 0.1564(3) 0.1115(11) Uani 1 1 d U
H53A H 0.4322 0.4426 0.1471 0.134 Uiso 1 1 calc R
H53B H 0.4927 0.4886 0.1865 0.134 Uiso 1 1 calc R
C54 C 0.5608(6) 0.3985(5) 0.1595(3) 0.1104(11) Uani 1 1 d U
H54A H 0.5935 0.3999 0.1902 0.133 Uiso 1 1 calc R
H54B H 0.5252 0.3490 0.1572 0.133 Uiso 1 1 calc R
C55 C 0.6475(4) 0.2715(3) 0.0272(2) 0.0591(15) Uani 1 1 d U
H55A H 0.6787 0.3078 0.0060 0.071 Uiso 1 1 calc R
H55B H 0.6687 0.2191 0.0178 0.071 Uiso 1 1 calc R
C56 C 0.4427(6) 0.2073(5) 0.0361(3) 0.121(3) Uani 1 1 d U
H56A H 0.4695 0.1547 0.0376 0.181 Uiso 1 1 calc R
H56B H 0.3804 0.2054 0.0206 0.181 Uiso 1 1 calc R
H56C H 0.4372 0.2278 0.0674 0.181 Uiso 1 1 calc R
C57 C 0.4673(5) 0.3738(4) 0.0012(3) 0.111(2) Uani 1 1 d U
H57A H 0.4666 0.3948 0.0327 0.167 Uiso 1 1 calc R
H57B H 0.4028 0.3706 -0.0117 0.167 Uiso 1 1 calc R
H57C H 0.5045 0.4082 -0.0180 0.167 Uiso 1 1 calc R
C58 C 0.5117(7) 0.2398(6) -0.0594(3) 0.135(3) Uani 1 1 d U
H58A H 0.5441 0.2771 -0.0789 0.203 Uiso 1 1 calc R
H58B H 0.4452 0.2370 -0.0693 0.203 Uiso 1 1 calc R
H58C H 0.5406 0.1883 -0.0622 0.203 Uiso 1 1 calc R
N1 N 0.7656(3) 0.1474(2) 0.12582(15) 0.0441(10) Uani 1 1 d .
N2 N 0.6943(3) 0.2326(2) 0.17643(15) 0.0520(11) Uani 1 1 d .
N3 N 0.9115(3) 0.2932(2) 0.07892(14) 0.0435(9) Uani 1 1 d .
N4 N 0.8373(3) 0.4132(2) 0.07967(14) 0.0418(10) Uani 1 1 d .
Nd1 Nd 0.741942(18) 0.291735(15) 0.100466(10) 0.04046(10) Uani 1 1 d .
O1 O 0.6282(4) 0.3989(3) 0.12552(19) 0.1074(10) Uani 1 1 d U
Si1 Si 0.52180(13) 0.27274(11) 0.00271(7) 0.0715(5) Uani 1 1 d .

loop_
_atom_site_aniso_label
_atom_site_aniso_U_11
_atom_site_aniso_U_22
_atom_site_aniso_U_33
_atom_site_aniso_U_23
_atom_site_aniso_U_13
_atom_site_aniso_U_12
C1 0.068(3) 0.045(2) 0.054(3) 0.006(2) 0.019(2) 0.003(2)
C2 0.084(3) 0.053(3) 0.070(3) 0.004(2) 0.015(3) 0.004(2)
C3 0.096(3) 0.060(3) 0.073(3) -0.006(3) 0.015(3) -0.002(3)
C4 0.097(3) 0.056(3) 0.075(3) 0.009(3) 0.024(3) 0.011(3)
C5 0.081(3) 0.058(3) 0.072(3) 0.017(3) 0.020(3) 0.017(3)
C6 0.074(3) 0.047(2) 0.059(3) 0.012(2) 0.025(2) 0.007(2)
C7 0.083(3) 0.061(3) 0.080(3) -0.006(3) 0.004(3) -0.009(3)
C8 0.098(5) 0.110(5) 0.105(5) -0.007(4) 0.004(4) -0.016(4)
C9 0.098(5) 0.095(5) 0.090(5) -0.001(4) 0.001(4) -0.015(4)
C10 0.076(3) 0.064(3) 0.077(3) 0.017(3) 0.011(3) 0.011(3)
C11 0.105(5) 0.122(5) 0.083(5) 0.008(4) 0.012(4) 0.004(4)
C12 0.079(4) 0.095(4) 0.109(5) 0.025(4) 0.011(4) 0.006(4)
C13 0.060(2) 0.050(2) 0.059(3) 0.009(2) 0.016(2) 0.005(2)
C14 0.075(3) 0.055(2) 0.066(3) 0.006(2) 0.025(2) 0.020(2)
C15 0.087(3) 0.060(3) 0.072(3) 0.002(3) 0.032(3) 0.012(3)
C16 0.099(3) 0.067(3) 0.076(3) -0.006(3) 0.030(3) 0.005(3)
C17 0.095(3) 0.078(3) 0.073(3) -0.004(3) 0.036(3) 0.021(3)
C18 0.079(3) 0.088(3) 0.073(3) 0.008(3) 0.023(3) 0.017(3)
C19 0.077(3) 0.072(3) 0.068(3) 0.006(2) 0.020(3) 0.021(2)
C20 0.101(3) 0.075(3) 0.079(3) -0.011(3) 0.029(3) -0.010(3)
C21 0.110(6) 0.134(6) 0.190(7) 0.034(6) 0.021(5) -0.021(5)
C22 0.146(6) 0.105(6) 0.184(7) -0.008(5) 0.035(6) -0.040(5)
C23 0.073(3) 0.100(4) 0.081(3) 0.013(3) 0.012(3) 0.016(3)
C24 0.096(5) 0.173(7) 0.120(6) 0.015(5) -0.001(5) 0.032(5)
C25 0.096(5) 0.126(5) 0.093(5) -0.011(4) 0.000(4) -0.014(4)
C26 0.042(2) 0.044(2) 0.066(3) 0.012(2) 0.015(2) 0.005(2)
C27 0.048(3) 0.056(3) 0.075(3) 0.016(2) 0.007(2) 0.004(2)
C28 0.048(3) 0.073(3) 0.080(3) 0.017(3) 0.000(3) 0.004(2)
C29 0.051(3) 0.071(3) 0.092(3) 0.014(3) 0.016(3) 0.012(3)
C30 0.050(3) 0.059(3) 0.075(3) 0.012(2) 0.018(2) 0.008(2)
C31 0.048(2) 0.045(2) 0.067(3) 0.012(2) 0.014(2) 0.008(2)
C32 0.059(3) 0.064(3) 0.074(3) 0.009(3) -0.004(3) -0.003(3)
C33 0.106(5) 0.100(5) 0.092(5) -0.007(4) 0.016(4) -0.015(4)
C34 0.080(5) 0.109(5) 0.105(5) 0.003(4) -0.019(4) -0.018(4)
C35 0.055(3) 0.048(2) 0.074(3) -0.001(2) 0.016(3) 0.009(2)
C36 0.088(4) 0.070(4) 0.087(4) 0.006(3) -0.007(4) 0.016(3)
C37 0.083(4) 0.065(4) 0.092(5) -0.012(3) 0.018(4) 0.002(3)
C38 0.044(2) 0.042(2) 0.055(2) 0.000(2) 0.006(2) -0.0019(19)
C39 0.052(2) 0.038(2) 0.062(3) 0.002(2) 0.016(2) 0.0049(19)
C40 0.053(3) 0.043(2) 0.072(3) 0.008(2) 0.010(2) -0.002(2)
C41 0.067(3) 0.049(3) 0.079(3) 0.011(2) 0.005(3) -0.001(2)
C42 0.079(3) 0.046(3) 0.093(3) 0.006(3) 0.008(3) 0.002(2)
C43 0.087(3) 0.046(3) 0.087(3) -0.012(3) 0.011(3) -0.001(3)
C44 0.068(3) 0.045(2) 0.076(3) 0.000(2) 0.015(2) 0.001(2)
C45 0.053(3) 0.047(2) 0.060(3) 0.008(2) 0.001(2) -0.004(2)
C46 0.066(4) 0.070(4) 0.072(4) 0.003(3) 0.013(3) 0.000(3)
C47 0.062(4) 0.088(4) 0.082(4) 0.007(4) -0.008(3) -0.002(3)
C48 0.081(3) 0.051(3) 0.076(3) -0.019(3) 0.016(3) -0.005(3)
C49 0.102(5) 0.098(5) 0.083(5) -0.012(4) 0.014(4) 0.017(4)
C50 0.096(5) 0.083(4) 0.094(5) -0.035(4) 0.027(4) -0.009(4)
C51 0.101(2) 0.101(2) 0.127(3) 0.0309(18) 0.0450(19) 0.0489(18)
C52 0.103(2) 0.103(2) 0.129(3) 0.0305(19) 0.0456(19) 0.0505(18)
C53 0.104(2) 0.105(2) 0.129(3) 0.0304(19) 0.0473(19) 0.0513(18)
C54 0.103(2) 0.104(2) 0.128(2) 0.0313(18) 0.0476(18) 0.0502(18)
C55 0.051(3) 0.054(3) 0.073(4) 0.002(3) 0.005(3) -0.012(2)
C56 0.079(5) 0.138(7) 0.146(7) 0.017(5) 0.013(5) -0.019(5)
C57 0.081(5) 0.107(5) 0.144(6) 0.011(5) -0.014(5) 0.016(4)
C58 0.124(7) 0.151(7) 0.128(7) -0.018(6) -0.030(6) -0.007(6)
N1 0.048(2) 0.039(2) 0.046(3) 0.0027(19) 0.008(2) 0.0020(18)
N2 0.066(3) 0.041(2) 0.050(3) 0.006(2) 0.014(2) 0.009(2)
N3 0.038(2) 0.038(2) 0.055(3) 0.003(2) 0.0107(19) 0.0024(19)
N4 0.042(2) 0.037(2) 0.047(3) -0.0025(18) 0.0094(19) -0.0041(18)
Nd1 0.03632(15) 0.03743(14) 0.04806(18) 0.00416(14) 0.00718(11) 0.00046(13)
O1 0.100(2) 0.100(2) 0.125(2) 0.0313(18) 0.0467(18) 0.0488(18)
Si1 0.0558(11) 0.0749(12) 0.0830(14) 0.0020(10) -0.0070(9) -0.0100(9)

loop_
_atom_type_symbol
_atom_type_description
_atom_type_scat_dispersion_real
_atom_type_scat_dispersion_imag
_atom_type_scat_source
C C 0.0033 0.0016 'International Tables Vol C Tables 4.2.6.8 and 6.1.1.4'
H H 0.0000 0.0000 'International Tables Vol C Tables 4.2.6.8 and 6.1.1.4'
O O 0.0106 0.0060 'International Tables Vol C Tables 4.2.6.8 and 6.1.1.4'
N N 0.0061 0.0033 'International Tables Vol C Tables 4.2.6.8 and 6.1.1.4'
Si Si 0.0817 0.0704 'International Tables Vol C Tables 4.2.6.8 and 6.1.1.4'
Nd Nd -0.1943 3.0179 'International Tables Vol C Tables 4.2.6.8 and 6.1.1.4'

loop_
_geom_angle_atom_site_label_1
_geom_angle_atom_site_label_2
_geom_angle_atom_site_label_3
_geom_angle
C6 C1 C2 120.9(5)
C6 C1 N1 120.4(5)
C2 C1 N1 118.6(5)
C3 C2 C1 117.7(6)
C3 C2 C7 118.9(6)
C1 C2 C7 123.4(5)
C4 C3 C2 120.6(7)
C4 C3 H3 119.7
C2 C3 H3 119.7
C3 C4 C5 121.1(6)
C3 C4 H4 119.5
C5 C4 H4 119.5
C4 C5 C6 121.7(6)
C4 C5 H5 119.1
C6 C5 H5 119.1
C1 C6 C5 118.0(6)
C1 C6 C10 121.8(5)
C5 C6 C10 120.2(6)
C8 C7 C9 110.9(6)
C8 C7 C2 110.4(6)
C9 C7 C2 113.1(6)
C8 C7 H7 107.4
C9 C7 H7 107.4
C2 C7 H7 107.4
C7 C8 H8A 109.5
C7 C8 H8B 109.5
H8A C8 H8B 109.5
C7 C8 H8C 109.5
H8A C8 H8C 109.5
H8B C8 H8C 109.5
C7 C9 H9A 109.5
C7 C9 H9B 109.5
H9A C9 H9B 109.5
C7 C9 H9C 109.5
H9A C9 H9C 109.5
H9B C9 H9C 109.5
C6 C10 C11 111.4(5)
C6 C10 C12 114.9(6)
C11 C10 C12 107.6(6)
C6 C10 H10 107.6
C11 C10 H10 107.6
C12 C10 H10 107.6
C10 C11 H11A 109.5
C10 C11 H11B 109.5
H11A C11 H11B 109.5
C10 C11 H11C 109.5
H11A C11 H11C 109.5
H11B C11 H11C 109.5
C10 C12 H12A 109.5
C10 C12 H12B 109.5
H12A C12 H12B 109.5
C10 C12 H12C 109.5
H12A C12 H12C 109.5
H12B C12 H12C 109.5
N1 C13 N2 120.1(5)
N1 C13 Nd1 61.5(3)
N2 C13 Nd1 58.8(3)
N1 C13 H13 119.9
N2 C13 H13 119.9
Nd1 C13 H13 175.6
C19 C14 C15 120.3(6)
C19 C14 N2 121.0(6)
C15 C14 N2 118.5(6)
C16 C15 C14 118.6(6)
C16 C15 C20 120.3(7)
C14 C15 C20 121.0(6)
C17 C16 C15 120.8(7)
C17 C16 H16 119.6
C15 C16 H16 119.6
C16 C17 C18 121.5(6)
C16 C17 H17 119.3
C18 C17 H17 119.3
C17 C18 C19 119.1(7)
C17 C18 H18 120.5
C19 C18 H18 120.5
C14 C19 C18 119.8(7)
C14 C19 C23 124.3(6)
C18 C19 C23 115.9(6)
C22 C20 C15 111.0(7)
C22 C20 C21 109.8(8)
C15 C20 C21 112.2(6)
C22 C20 H20 107.9
C15 C20 H20 107.9
C21 C20 H20 107.9
C20 C21 H21A 109.5
C20 C21 H21B 109.5
H21A C21 H21B 109.5
C20 C21 H21C 109.5
H21A C21 H21C 109.5
H21B C21 H21C 109.5
C20 C22 H22A 109.5
C20 C22 H22B 109.5
H22A C22 H22B 109.5
C20 C22 H22C 109.5
H22A C22 H22C 109.5
H22B C22 H22C 109.5
C24 C23 C19 114.4(6)
C24 C23 C25 107.9(7)
C19 C23 C25 112.0(6)
C24 C23 H23 107.4
C19 C23 H23 107.4
C25 C23 H23 107.4
C23 C24 H24A 109.5
C23 C24 H24B 109.5
H24A C24 H24B 109.5
C23 C24 H24C 109.5
H24A C24 H24C 109.5
H24B C24 H24C 109.5
C23 C25 H25A 109.5
C23 C25 H25B 109.5
H25A C25 H25B 109.5
C23 C25 H25C 109.5
H25A C25 H25C 109.5
H25B C25 H25C 109.5
C31 C26 C27 121.5(5)
C31 C26 N3 119.5(5)
C27 C26 N3 119.1(5)
C26 C27 C28 117.3(6)
C26 C27 C32 122.6(5)
C28 C27 C32 120.1(6)
C29 C28 C27 120.9(6)
C29 C28 H28 119.5
C27 C28 H28 119.5
C30 C29 C28 120.8(6)
C30 C29 H29 119.6
C28 C29 H29 119.6
C29 C30 C31 121.2(6)
C29 C30 H30 119.4
C31 C30 H30 119.4
C26 C31 C30 118.3(5)
C26 C31 C35 120.7(5)
C30 C31 C35 120.9(5)
C33 C32 C34 111.4(6)
C33 C32 C27 111.9(5)
C34 C32 C27 115.4(5)
C33 C32 H32 105.8
C34 C32 H32 105.8
C27 C32 H32 105.8
C32 C33 H33A 109.5
C32 C33 H33B 109.5
H33A C33 H33B 109.5
C32 C33 H33C 109.5
H33A C33 H33C 109.5
H33B C33 H33C 109.5
C32 C34 H34A 109.5
C32 C34 H34B 109.5
H34A C34 H34B 109.5
C32 C34 H34C 109.5
H34A C34 H34C 109.5
H34B C34 H34C 109.5
C31 C35 C37 114.0(5)
C31 C35 C36 109.8(5)
C37 C35 C36 108.8(5)
C31 C35 H35 108.0
C37 C35 H35 108.0
C36 C35 H35 108.0
C35 C36 H36A 109.5
C35 C36 H36B 109.5
H36A C36 H36B 109.5
C35 C36 H36C 109.5
H36A C36 H36C 109.5
H36B C36 H36C 109.5
C35 C37 H37A 109.5
C35 C37 H37B 109.5
H37A C37 H37B 109.5
C35 C37 H37C 109.5
H37A C37 H37C 109.5
H37B C37 H37C 109.5
N3 C38 N4 119.4(5)
N3 C38 Nd1 59.0(3)
N4 C38 Nd1 61.4(3)
N3 C38 H38 120.3
N4 C38 H38 120.3
Nd1 C38 H38 170.0
C40 C39 C44 121.0(5)
C40 C39 N4 120.0(5)
C44 C39 N4 118.9(5)
C39 C40 C41 118.3(5)
C39 C40 C45 123.3(5)
C41 C40 C45 118.4(5)
C42 C41 C40 120.9(6)
C42 C41 H41 119.5
C40 C41 H41 119.5
C41 C42 C43 120.2(6)
C41 C42 H42 119.9
C43 C42 H42 119.9
C42 C43 C44 121.1(6)
C42 C43 H43 119.4
C44 C43 H43 119.4
C43 C44 C39 118.4(6)
C43 C44 C48 121.2(6)
C39 C44 C48 120.4(5)
C40 C45 C46 112.6(5)
C40 C45 C47 111.6(5)
C46 C45 C47 110.5(5)
C40 C45 H45 107.3
C46 C45 H45 107.3
C47 C45 H45 107.3
C45 C46 H46A 109.5
C45 C46 H46B 109.5
H46A C46 H46B 109.5
C45 C46 H46C 109.5
H46A C46 H46C 109.5
H46B C46 H46C 109.5
C45 C47 H47A 109.5
C45 C47 H47B 109.5
H47A C47 H47B 109.5
C45 C47 H47C 109.5
H47A C47 H47C 109.5
H47B C47 H47C 109.5
C44 C48 C49 109.7(5)
C44 C48 C50 112.4(5)
C49 C48 C50 109.0(5)
C44 C48 H48 108.6
C49 C48 H48 108.6
C50 C48 H48 108.6
C48 C49 H49A 109.5
C48 C49 H49B 109.5
H49A C49 H49B 109.5
C48 C49 H49C 109.5
H49A C49 H49C 109.5
H49B C49 H49C 109.5
C48 C50 H50A 109.5
C48 C50 H50B 109.5
H50A C50 H50B 109.5
C48 C50 H50C 109.5
H50A C50 H50C 109.5
H50B C50 H50C 109.5
O1 C51 C52 107.2(6)
O1 C51 H51A 110.3
C52 C51 H51A 110.3
O1 C51 H51B 110.3
C52 C51 H51B 110.3
H51A C51 H51B 108.5
C53 C52 C51 108.2(6)
C53 C52 H52A 110.1
C51 C52 H52A 110.1
C53 C52 H52B 110.1
C51 C52 H52B 110.1
H52A C52 H52B 108.4
C52 C53 C54 105.4(6)
C52 C53 H53A 110.7
C54 C53 H53A 110.7
C52 C53 H53B 110.7
C54 C53 H53B 110.7
H53A C53 H53B 108.8
O1 C54 C53 114.4(6)
O1 C54 H54A 108.7
C53 C54 H54A 108.7
O1 C54 H54B 108.7
C53 C54 H54B 108.7
H54A C54 H54B 107.6
Si1 C55 Nd1 141.8(3)
Si1 C55 H55A 101.5
Nd1 C55 H55A 101.5
Si1 C55 H55B 101.5
Nd1 C55 H55B 101.5
H55A C55 H55B 104.6
Si1 C56 H56A 109.5
Si1 C56 H56B 109.5
H56A C56 H56B 109.5
Si1 C56 H56C 109.5
H56A C56 H56C 109.5
H56B C56 H56C 109.5
Si1 C57 H57A 109.5
Si1 C57 H57B 109.5
H57A C57 H57B 109.5
Si1 C57 H57C 109.5
H57A C57 H57C 109.5
H57B C57 H57C 109.5
Si1 C58 H58A 109.5
Si1 C58 H58B 109.5
H58A C58 H58B 109.5
Si1 C58 H58C 109.5
H58A C58 H58C 109.5
H58B C58 H58C 109.5
C13 N1 C1 118.2(4)
C13 N1 Nd1 91.7(3)
C1 N1 Nd1 149.9(3)
C13 N2 C14 119.7(4)
C13 N2 Nd1 94.1(3)
C14 N2 Nd1 145.8(3)
C38 N3 C26 117.1(4)
C38 N3 Nd1 93.9(3)
C26 N3 Nd1 148.8(3)
C38 N4 C39 117.1(4)
C38 N4 Nd1 91.3(3)
C39 N4 Nd1 148.5(3)
C55 Nd1 N3 106.34(16)
C55 Nd1 N2 121.95(17)
N3 Nd1 N2 120.62(14)
C55 Nd1 O1 90.87(19)
N3 Nd1 O1 133.04(15)
N2 Nd1 O1 81.36(14)
C55 Nd1 N4 100.69(16)
N3 Nd1 N4 54.13(12)
N2 Nd1 N4 133.47(14)
O1 Nd1 N4 80.18(15)
C55 Nd1 N1 99.66(16)
N3 Nd1 N1 87.96(12)
N2 Nd1 N1 53.89(13)
O1 Nd1 N1 132.62(14)
N4 Nd1 N1 140.73(13)
C55 Nd1 C38 102.28(16)
N3 Nd1 C38 27.15(12)
N2 Nd1 C38 135.06(15)
O1 Nd1 C38 107.35(15)
N4 Nd1 C38 27.28(12)
N1 Nd1 C38 115.02(13)
C55 Nd1 C13 111.84(17)
N3 Nd1 C13 106.28(14)
N2 Nd1 C13 27.11(13)
O1 Nd1 C13 106.96(15)
N4 Nd1 C13 146.33(15)
N1 Nd1 C13 26.83(13)
C38 Nd1 C13 130.43(15)
C54 O1 C51 104.1(5)
C54 O1 Nd1 130.5(4)
C51 O1 Nd1 124.7(4)
C58 Si1 C56 106.6(4)
C58 Si1 C57 103.7(4)
C56 Si1 C57 107.7(4)
C58 Si1 C55 112.9(4)
C56 Si1 C55 112.0(3)
C57 Si1 C55 113.3(3)

loop_
_geom_bond_atom_site_label_1
_geom_bond_atom_site_label_2
_geom_bond_distance
C1 C6 1.405(8)
C1 C2 1.401(8)
C1 N1 1.438(6)
C2 C3 1.421(8)
C2 C7 1.494(9)
C3 C4 1.356(9)
C3 H3 0.9300
C4 C5 1.352(9)
C4 H4 0.9300
C5 C6 1.390(8)
C5 H5 0.9300
C6 C10 1.483(9)
C7 C8 1.537(9)
C7 C9 1.521(9)
C7 H7 0.9800
C8 H8A 0.9600
C8 H8B 0.9600
C8 H8C 0.9600
C9 H9A 0.9600
C9 H9B 0.9600
C9 H9C 0.9600
C10 C11 1.533(8)
C10 C12 1.534(9)
C10 H10 0.9800
C11 H11A 0.9600
C11 H11B 0.9600
C11 H11C 0.9600
C12 H12A 0.9600
C12 H12B 0.9600
C12 H12C 0.9600
C13 N1 1.310(6)
C13 N2 1.325(6)
C13 Nd1 2.901(5)
C13 H13 0.9300
C14 C19 1.371(9)
C14 C15 1.407(9)
C14 N2 1.420(7)
C15 C16 1.386(8)
C15 C20 1.496(9)
C16 C17 1.357(9)
C16 H16 0.9300
C17 C18 1.367(9)
C17 H17 0.9300
C18 C19 1.409(8)
C18 H18 0.9300
C19 C23 1.524(10)
C20 C22 1.481(10)
C20 C21 1.502(11)
C20 H20 0.9800
C21 H21A 0.9600
C21 H21B 0.9600
C21 H21C 0.9600
C22 H22A 0.9600
C22 H22B 0.9600
C22 H22C 0.9600
C23 C24 1.535(10)
C23 C25 1.524(10)
C23 H23 0.9800
C24 H24A 0.9600
C24 H24B 0.9600
C24 H24C 0.9600
C25 H25A 0.9600
C25 H25B 0.9600
C25 H25C 0.9600
C26 C31 1.387(7)
C26 C27 1.417(8)
C26 N3 1.445(6)
C27 C28 1.398(8)
C27 C32 1.531(8)
C28 C29 1.383(8)
C28 H28 0.9300
C29 C30 1.348(8)
C29 H29 0.9300
C30 C31 1.404(7)
C30 H30 0.9300
C31 C35 1.493(8)
C32 C33 1.512(9)
C32 C34 1.505(8)
C32 H32 0.9800
C33 H33A 0.9600
C33 H33B 0.9600
C33 H33C 0.9600
C34 H34A 0.9600
C34 H34B 0.9600
C34 H34C 0.9600
C35 C37 1.539(7)
C35 C36 1.554(8)
C35 H35 0.9800
C36 H36A 0.9600
C36 H36B 0.9600
C36 H36C 0.9600
C37 H37A 0.9600
C37 H37B 0.9600
C37 H37C 0.9600
C38 N3 1.313(6)
C38 N4 1.315(6)
C38 Nd1 2.870(5)
C38 H38 0.9300
C39 C40 1.401(7)
C39 C44 1.396(7)
C39 N4 1.434(6)
C40 C41 1.407(7)
C40 C45 1.515(7)
C41 C42 1.361(8)
C41 H41 0.9300
C42 C43 1.385(8)
C42 H42 0.9300
C43 C44 1.392(7)
C43 H43 0.9300
C44 C48 1.515(8)
C45 C46 1.524(7)
C45 C47 1.512(8)
C45 H45 0.9800
C46 H46A 0.9600
C46 H46B 0.9600
C46 H46C 0.9600
C47 H47A 0.9600
C47 H47B 0.9600
C47 H47C 0.9600
C48 C49 1.531(9)
C48 C50 1.558(8)
C48 H48 0.9800
C49 H49A 0.9600
C49 H49B 0.9600
C49 H49C 0.9600
C50 H50A 0.9600
C50 H50B 0.9600
C50 H50C 0.9600
C51 O1 1.406(8)
C51 C52 1.484(8)
C51 H51A 0.9700
C51 H51B 0.9700
C52 C53 1.349(9)
C52 H52A 0.9700
C52 H52B 0.9700
C53 C54 1.393(9)
C53 H53A 0.9700
C53 H53B 0.9700
C54 O1 1.372(7)
C54 H54A 0.9700
C54 H54B 0.9700
C55 Si1 1.861(6)
C55 Nd1 2.443(6)
C55 H55A 0.9700
C55 H55B 0.9700
C56 Si1 1.844(8)
C56 H56A 0.9600
C56 H56B 0.9600
C56 H56C 0.9600
C57 Si1 1.861(7)
C57 H57A 0.9600
C57 H57B 0.9600
C57 H57C 0.9600
C58 Si1 1.848(9)
C58 H58A 0.9600
C58 H58B 0.9600
C58 H58C 0.9600
N1 Nd1 2.550(4)
N2 Nd1 2.488(4)
N3 Nd1 2.464(4)
N4 Nd1 2.520(4)
Nd1 O1 2.520(4)

loop_
_platon_squeeze_void_nr
_platon_squeeze_void_average_x
_platon_squeeze_void_average_y
_platon_squeeze_void_average_z
_platon_squeeze_void_volume
_platon_squeeze_void_count_electrons
_platon_squeeze_void_content
1 0.250 0.376 0.250 776 128 ' '
2 -0.250 0.666 0.750 776 128 ' '
3 0.146 0.851 0.410 19 1 ' '
4 0.182 0.761 0.598 33 2 ' '
5 0.317 0.261 0.902 33 2 ' '
6 0.354 0.351 0.090 19 1 ' '
7 0.646 0.649 0.910 19 1 ' '
8 0.682 0.739 0.098 33 2 ' '
9 0.817 0.239 0.402 33 2 ' '
10 0.854 0.149 0.590 19 1 ' '
